data_7022348
loop_
_publ_author_name
'Xiao, Xu-Qiong'
'Zhao, Hui'
'Luo, Jun'
'Xu, Zheng'
'Lai, Guo-Qiao'
'Li, Zhifang'

_publ_section_title
;
 Synthesis and characterization of heterocyclic disilylchalcogenides.
;
_journal_issue 11
_journal_name_full 'Dalton transactions (Cambridge, England : 2003)'
_journal_page_first 3994
_journal_page_last 4001
_journal_paper_doi 10.1039/c2dt32406g
_journal_volume 42
_journal_year 2013
_chemical_formula_sum 'C16 H48 Si8 Te2'
_chemical_formula_weight 720.46
_chemical_name_systematic
;
?
;
_space_group_IT_number 14
_symmetry_cell_setting monoclinic
_symmetry_space_group_name_Hall '-P 2yn'
_symmetry_space_group_name_H-M 'P 1 21/n 1'
_atom_sites_solution_hydrogens geom
_atom_sites_solution_primary direct
_atom_sites_solution_secondary difmap
_audit_creation_method SHELXL-97
_cell_angle_alpha 90.00
_cell_angle_beta 103.656(2)
_cell_angle_gamma 90.00
_cell_formula_units_Z 4
_cell_length_a 12.2346(11)
_cell_length_b 15.2729(13)
_cell_length_c 19.1413(16)
_cell_measurement_reflns_used 7652
_cell_measurement_temperature 296(2)
_cell_measurement_theta_max 27.42
_cell_measurement_theta_min 2.17
_cell_volume 3475.6(5)
_computing_cell_refinement 'Bruker SAINT'
_computing_data_collection 'Bruker APEX2'
_computing_data_reduction 'Bruker SAINT'
_computing_molecular_graphics 'Bruker SHELXTL'
_computing_publication_material 'Bruker SHELXTL'
_computing_structure_refinement 'SHELXL-97 (Sheldrick, 1997)'
_computing_structure_solution 'SHELXS-97 (Sheldrick, 1990)'
_diffrn_ambient_temperature 296(2)
_diffrn_measured_fraction_theta_full 0.994
_diffrn_measured_fraction_theta_max 0.994
_diffrn_measurement_device_type 'Bruker APEX-II CCD'
_diffrn_measurement_method '\f and \w scans'
_diffrn_radiation_monochromator graphite
_diffrn_radiation_source 'fine-focus sealed tube'
_diffrn_radiation_type MoK\a
_diffrn_radiation_wavelength 0.71073
_diffrn_reflns_av_R_equivalents 0.0258
_diffrn_reflns_av_sigmaI/netI 0.0300
_diffrn_reflns_limit_h_max 15
_diffrn_reflns_limit_h_min -12
_diffrn_reflns_limit_k_max 17
_diffrn_reflns_limit_k_min -18
_diffrn_reflns_limit_l_max 23
_diffrn_reflns_limit_l_min -23
_diffrn_reflns_number 20277
_diffrn_reflns_theta_full 26.00
_diffrn_reflns_theta_max 26.00
_diffrn_reflns_theta_min 1.80
_diffrn_standards_number 0
_exptl_absorpt_coefficient_mu 1.958
_exptl_absorpt_correction_T_max 0.7577
_exptl_absorpt_correction_T_min 0.6955
_exptl_absorpt_correction_type multi-scan
_exptl_absorpt_process_details sadabs
_exptl_crystal_colour red
_exptl_crystal_density_diffrn 1.377
_exptl_crystal_density_method 'not measured'
_exptl_crystal_description block
_exptl_crystal_F_000 1440
_exptl_crystal_size_max 0.20
_exptl_crystal_size_mid 0.15
_exptl_crystal_size_min 0.15
_refine_diff_density_max 0.561
_refine_diff_density_min -0.335
_refine_diff_density_rms 0.077
_refine_ls_extinction_method none
_refine_ls_goodness_of_fit_ref 0.792
_refine_ls_hydrogen_treatment constr
_refine_ls_matrix_type full
_refine_ls_number_parameters 251
_refine_ls_number_reflns 6789
_refine_ls_number_restraints 0
_refine_ls_restrained_S_all 0.792
_refine_ls_R_factor_all 0.0409
_refine_ls_R_factor_gt 0.0273
_refine_ls_shift/su_max 0.001
_refine_ls_shift/su_mean 0.000
_refine_ls_structure_factor_coef Fsqd
_refine_ls_weighting_details 'calc w=1/[\s^2^(Fo^2^)+(0.1000P)^2^+0.0378P] where P=(Fo^2^+2Fc^2^)/3'
_refine_ls_weighting_scheme calc
_refine_ls_wR_factor_gt 0.0914
_refine_ls_wR_factor_ref 0.1092
_reflns_number_gt 5417
_reflns_number_total 6789
_reflns_threshold_expression >2sigma(I)
_cod_data_source_file c2dt32406g.txt
_cod_data_source_block f120326a
_cod_depositor_comments
;
The following automatic conversions were performed:

'_symmetry_cell_setting' value 'Monoclinic' changed to 'monoclinic'
according to /home/saulius/struct/CIF-dictionaries/cif_core.dic
dictionary named 'cif_core.dic' version 2.4.2 from 2011-04-26.

Automatic conversion script
Id: cif_fix_values 1891 2012-01-12 08:04:46Z andrius 
;
_cod_original_sg_symbol_H-M P2(1)/n
_cod_database_code 7022348

loop_
_symmetry_equiv_pos_as_xyz
'x, y, z'
'-x+1/2, y+1/2, -z+1/2'
'-x, -y, -z'
'x-1/2, -y-1/2, z-1/2'

loop_
_atom_site_label
_atom_site_type_symbol
_atom_site_fract_x
_atom_site_fract_y
_atom_site_fract_z
_atom_site_U_iso_or_equiv
_atom_site_adp_type
_atom_site_occupancy
_atom_site_symmetry_multiplicity
_atom_site_calc_flag
_atom_site_refinement_flags
Te1 Te 0.038605(18) 0.479427(19) 0.111821(12) 0.05432(11) Uani 1 1 d .
Te2 Te 0.13096(2) 0.599388(17) 0.214522(12) 0.05557(10) Uani 1 1 d .
Si1 Si 0.20159(8) 0.49664(7) 0.31939(5) 0.0424(2) Uani 1 1 d .
Si2 Si 0.05481(8) 0.39788(7) 0.32371(5) 0.0496(2) Uani 1 1 d .
Si3 Si -0.12425(8) 0.45199(7) 0.26594(5) 0.0509(2) Uani 1 1 d .
Si4 Si -0.15219(7) 0.46248(6) 0.14036(5) 0.0409(2) Uani 1 1 d .
Si5 Si 0.36785(9) 0.43158(8) 0.30242(6) 0.0570(3) Uani 1 1 d .
Si6 Si 0.24262(9) 0.59164(8) 0.41974(5) 0.0580(3) Uani 1 1 d .
Si7 Si -0.26230(9) 0.58342(8) 0.08930(6) 0.0562(3) Uani 1 1 d .
Si8 Si -0.22638(9) 0.33316(8) 0.07968(6) 0.0579(3) Uani 1 1 d .
C1 C 0.3519(4) 0.6745(4) 0.4113(3) 0.0968(17) Uani 1 1 d .
H1A H 0.3544 0.7199 0.4462 0.145 Uiso 1 1 calc R
H1B H 0.3332 0.6994 0.3639 0.145 Uiso 1 1 calc R
H1C H 0.4241 0.6465 0.4193 0.145 Uiso 1 1 calc R
C2 C 0.2948(6) 0.5264(4) 0.5043(2) 0.110(2) Uani 1 1 d .
H2A H 0.3086 0.5650 0.5450 0.165 Uiso 1 1 calc R
H2B H 0.3634 0.4971 0.5021 0.165 Uiso 1 1 calc R
H2C H 0.2392 0.4839 0.5088 0.165 Uiso 1 1 calc R
C3 C 0.1161(4) 0.6540(4) 0.4286(3) 0.0969(18) Uani 1 1 d .
H3A H 0.0577 0.6139 0.4331 0.145 Uiso 1 1 calc R
H3B H 0.0902 0.6898 0.3867 0.145 Uiso 1 1 calc R
H3C H 0.1349 0.6905 0.4705 0.145 Uiso 1 1 calc R
C4 C 0.4740(5) 0.5190(4) 0.2987(4) 0.110(2) Uani 1 1 d .
H4A H 0.5380 0.4933 0.2857 0.165 Uiso 1 1 calc R
H4B H 0.4975 0.5463 0.3450 0.165 Uiso 1 1 calc R
H4C H 0.4409 0.5621 0.2636 0.165 Uiso 1 1 calc R
C5 C 0.4243(4) 0.3553(4) 0.3794(3) 0.0933(16) Uani 1 1 d .
H5A H 0.3695 0.3109 0.3810 0.140 Uiso 1 1 calc R
H5B H 0.4402 0.3877 0.4236 0.140 Uiso 1 1 calc R
H5C H 0.4922 0.3284 0.3729 0.140 Uiso 1 1 calc R
C6 C 0.3427(4) 0.3667(4) 0.2180(3) 0.1002(18) Uani 1 1 d .
H6A H 0.3207 0.4052 0.1774 0.150 Uiso 1 1 calc R
H6B H 0.2839 0.3248 0.2175 0.150 Uiso 1 1 calc R
H6C H 0.4104 0.3364 0.2154 0.150 Uiso 1 1 calc R
C7 C 0.0824(4) 0.2892(3) 0.2853(3) 0.0784(13) Uani 1 1 d .
H7A H 0.1469 0.2624 0.3163 0.118 Uiso 1 1 calc R
H7B H 0.0964 0.2977 0.2385 0.118 Uiso 1 1 calc R
H7C H 0.0181 0.2520 0.2815 0.118 Uiso 1 1 calc R
C8 C 0.0512(4) 0.3767(4) 0.4203(2) 0.0885(15) Uani 1 1 d .
H8A H -0.0031 0.3319 0.4221 0.133 Uiso 1 1 calc R
H8B H 0.0307 0.4295 0.4412 0.133 Uiso 1 1 calc R
H8C H 0.1241 0.3579 0.4467 0.133 Uiso 1 1 calc R
C9 C -0.1507(4) 0.5612(4) 0.3056(3) 0.0811(14) Uani 1 1 d .
H9A H -0.2272 0.5787 0.2861 0.122 Uiso 1 1 calc R
H9B H -0.1007 0.6043 0.2940 0.122 Uiso 1 1 calc R
H9C H -0.1377 0.5559 0.3569 0.122 Uiso 1 1 calc R
C10 C -0.2320(4) 0.3726(4) 0.2862(3) 0.0902(15) Uani 1 1 d .
H10A H -0.2353 0.3786 0.3356 0.135 Uiso 1 1 calc R
H10B H -0.2107 0.3138 0.2777 0.135 Uiso 1 1 calc R
H10C H -0.3045 0.3853 0.2557 0.135 Uiso 1 1 calc R
C11 C -0.1788(5) 0.6863(3) 0.1099(3) 0.1006(18) Uani 1 1 d .
H11A H -0.1116 0.6815 0.0926 0.151 Uiso 1 1 calc R
H11B H -0.1590 0.6956 0.1610 0.151 Uiso 1 1 calc R
H11C H -0.2228 0.7348 0.0869 0.151 Uiso 1 1 calc R
C12 C -0.3916(4) 0.5942(4) 0.1251(3) 0.0938(17) Uani 1 1 d .
H12A H -0.4378 0.6407 0.1004 0.141 Uiso 1 1 calc R
H12B H -0.3702 0.6071 0.1756 0.141 Uiso 1 1 calc R
H12C H -0.4331 0.5402 0.1177 0.141 Uiso 1 1 calc R
C13 C -0.3069(5) 0.5700(4) -0.0103(2) 0.0906(16) Uani 1 1 d .
H13A H -0.3432 0.6226 -0.0314 0.136 Uiso 1 1 calc R
H13B H -0.3583 0.5218 -0.0217 0.136 Uiso 1 1 calc R
H13C H -0.2420 0.5588 -0.0290 0.136 Uiso 1 1 calc R
C14 C -0.3799(4) 0.3272(4) 0.0775(3) 0.1010(18) Uani 1 1 d .
H14A H -0.4201 0.3687 0.0433 0.152 Uiso 1 1 calc R
H14B H -0.3911 0.3405 0.1243 0.152 Uiso 1 1 calc R
H14C H -0.4071 0.2693 0.0638 0.152 Uiso 1 1 calc R
C15 C -0.1570(5) 0.2329(3) 0.1252(3) 0.0958(17) Uani 1 1 d .
H15A H -0.1601 0.2336 0.1748 0.144 Uiso 1 1 calc R
H15B H -0.0799 0.2315 0.1219 0.144 Uiso 1 1 calc R
H15C H -0.1953 0.1819 0.1022 0.144 Uiso 1 1 calc R
C16 C -0.2078(6) 0.3337(4) -0.0138(3) 0.112(2) Uani 1 1 d .
H16A H -0.2606 0.2940 -0.0426 0.168 Uiso 1 1 calc R
H16B H -0.1326 0.3156 -0.0137 0.168 Uiso 1 1 calc R
H16C H -0.2205 0.3917 -0.0333 0.168 Uiso 1 1 calc R

loop_
_atom_site_aniso_label
_atom_site_aniso_U_11
_atom_site_aniso_U_22
_atom_site_aniso_U_33
_atom_site_aniso_U_23
_atom_site_aniso_U_13
_atom_site_aniso_U_12
Te1 0.04335(14) 0.0766(2) 0.04553(15) -0.01150(11) 0.01550(10) -0.01034(11)
Te2 0.06546(17) 0.04624(17) 0.04722(15) 0.00951(10) -0.00230(11) -0.01217(11)
Si1 0.0443(5) 0.0461(5) 0.0367(4) 0.0028(4) 0.0092(4) 0.0034(4)
Si2 0.0511(5) 0.0505(6) 0.0483(5) 0.0127(4) 0.0138(4) 0.0026(4)
Si3 0.0463(5) 0.0594(7) 0.0513(5) 0.0056(5) 0.0203(4) 0.0051(4)
Si4 0.0380(4) 0.0388(5) 0.0462(5) -0.0010(4) 0.0105(4) -0.0013(4)
Si5 0.0496(5) 0.0575(7) 0.0651(6) -0.0007(5) 0.0161(5) 0.0080(5)
Si6 0.0618(6) 0.0674(8) 0.0434(5) -0.0091(5) 0.0097(4) -0.0018(5)
Si7 0.0512(5) 0.0568(7) 0.0590(6) 0.0058(5) 0.0100(4) 0.0116(5)
Si8 0.0539(6) 0.0494(6) 0.0719(7) -0.0114(5) 0.0178(5) -0.0149(5)
C1 0.095(4) 0.106(4) 0.093(4) -0.031(3) 0.028(3) -0.032(3)
C2 0.149(6) 0.118(5) 0.048(3) 0.005(3) -0.008(3) -0.005(4)
C3 0.089(3) 0.104(4) 0.105(4) -0.050(3) 0.037(3) 0.000(3)
C4 0.079(3) 0.090(4) 0.179(7) -0.011(4) 0.066(4) -0.013(3)
C5 0.085(3) 0.084(4) 0.097(4) 0.011(3) -0.006(3) 0.026(3)
C6 0.085(3) 0.131(5) 0.085(3) -0.031(3) 0.020(3) 0.033(3)
C7 0.067(3) 0.054(3) 0.112(4) 0.006(2) 0.016(2) 0.003(2)
C8 0.096(3) 0.105(4) 0.067(3) 0.037(3) 0.023(2) -0.010(3)
C9 0.076(3) 0.095(4) 0.072(3) -0.022(3) 0.017(2) 0.022(3)
C10 0.073(3) 0.114(4) 0.096(3) 0.016(3) 0.045(3) -0.020(3)
C11 0.112(4) 0.047(3) 0.131(5) 0.005(3) 0.003(4) 0.008(3)
C12 0.074(3) 0.118(5) 0.096(4) 0.012(3) 0.034(3) 0.035(3)
C13 0.093(3) 0.111(4) 0.063(3) 0.019(3) 0.008(2) 0.026(3)
C14 0.059(3) 0.108(4) 0.133(5) -0.021(4) 0.017(3) -0.030(3)
C15 0.096(4) 0.048(3) 0.138(5) -0.005(3) 0.015(3) 0.002(3)
C16 0.168(6) 0.094(4) 0.086(4) -0.038(3) 0.055(4) -0.050(4)

loop_
_atom_type_symbol
_atom_type_description
_atom_type_scat_dispersion_real
_atom_type_scat_dispersion_imag
_atom_type_scat_source
C C 0.0033 0.0016 'International Tables Vol C Tables 4.2.6.8 and 6.1.1.4'
H H 0.0000 0.0000 'International Tables Vol C Tables 4.2.6.8 and 6.1.1.4'
Si Si 0.0817 0.0704 'International Tables Vol C Tables 4.2.6.8 and 6.1.1.4'
Te Te -0.5308 1.6751 'International Tables Vol C Tables 4.2.6.8 and 6.1.1.4'

loop_
_geom_angle_atom_site_label_1
_geom_angle_atom_site_label_2
_geom_angle_atom_site_label_3
_geom_angle
Si4 Te1 Te2 99.16(2)
Si1 Te2 Te1 99.24(3)
Si5 Si1 Si2 115.10(6)
Si5 Si1 Si6 110.27(5)
Si2 Si1 Si6 112.38(5)
Si5 Si1 Te2 107.23(4)
Si2 Si1 Te2 107.66(4)
Si6 Si1 Te2 103.34(5)
C7 Si2 C8 106.2(2)
C7 Si2 Si3 111.06(15)
C8 Si2 Si3 106.57(17)
C7 Si2 Si1 110.01(15)
C8 Si2 Si1 109.74(17)
Si3 Si2 Si1 112.94(5)
C9 Si3 C10 106.7(2)
C9 Si3 Si4 110.67(17)
C10 Si3 Si4 108.20(17)
C9 Si3 Si2 110.41(15)
C10 Si3 Si2 107.07(18)
Si4 Si3 Si2 113.44(5)
Si3 Si4 Si7 114.07(5)
Si3 Si4 Si8 113.08(5)
Si7 Si4 Si8 109.61(5)
Si3 Si4 Te1 107.96(4)
Si7 Si4 Te1 107.22(4)
Si8 Si4 Te1 104.25(4)
C6 Si5 C4 108.7(3)
C6 Si5 C5 107.8(3)
C4 Si5 C5 110.0(3)
C6 Si5 Si1 111.95(16)
C4 Si5 Si1 109.48(19)
C5 Si5 Si1 108.89(19)
C3 Si6 C1 106.8(3)
C3 Si6 C2 108.3(3)
C1 Si6 C2 109.1(3)
C3 Si6 Si1 111.51(17)
C1 Si6 Si1 111.26(16)
C2 Si6 Si1 109.76(19)
C11 Si7 C13 108.8(3)
C11 Si7 C12 108.4(3)
C13 Si7 C12 108.4(2)
C11 Si7 Si4 109.96(17)
C13 Si7 Si4 109.77(18)
C12 Si7 Si4 111.47(18)
C16 Si8 C14 109.2(3)
C16 Si8 C15 107.9(3)
C14 Si8 C15 108.3(3)
C16 Si8 Si4 110.51(18)
C14 Si8 Si4 108.61(19)
C15 Si8 Si4 112.20(18)

loop_
_geom_bond_atom_site_label_1
_geom_bond_atom_site_label_2
_geom_bond_distance
Te1 Si4 2.5331(9)
Te1 Te2 2.7293(4)
Te2 Si1 2.5337(9)
Si1 Si5 2.3542(14)
Si1 Si2 2.3614(14)
Si1 Si6 2.3647(14)
Si2 C7 1.878(5)
Si2 C8 1.888(4)
Si2 Si3 2.3582(14)
Si3 C9 1.892(5)
Si3 C10 1.897(4)
Si3 Si4 2.3522(13)
Si4 Si7 2.3579(14)
Si4 Si8 2.3614(14)
Si5 C6 1.859(5)
Si5 C4 1.876(5)
Si5 C5 1.877(5)
Si6 C3 1.859(5)
Si6 C1 1.875(5)
Si6 C2 1.879(5)
Si7 C11 1.865(5)
Si7 C13 1.866(5)
Si7 C12 1.874(5)
Si8 C16 1.855(5)
Si8 C14 1.870(5)
Si8 C15 1.864(5)
